data_4517049
loop_
_publ_author_name
'Back, Kevin R.'
'Davey, Roger J.'
'Grecu, Tudor'
'Hunter, Christopher A.'
'Taylor, Lynne S.'

_publ_section_title
;
 Molecular Conformation and Crystallization: The Case of Ethenzamide
;
_journal_issue 12
_journal_name_full 'Crystal Growth &amp; Design'
_journal_page_first 6110
_journal_paper_doi 10.1021/cg301244x
_journal_volume 12
_journal_year 2012
_chemical_formula_moiety 'C9 H11 N O2, C7 H4 Cl2 O2'
_chemical_formula_sum 'C16 H15 Cl2 N O4'
_chemical_formula_weight 356.19
_chemical_melting_point 388
_chemical_name_systematic '2-ethoxybenzamide 3,5-dichlorobenzoic acid'
_space_group_crystal_system monoclinic
_space_group_IT_number 14
_space_group_name_Hall '-P 2ybc'
_space_group_name_H-M_alt 'P 1 21/c 1'
_atom_sites_solution_hydrogens geom
_atom_sites_solution_primary direct
_atom_sites_solution_secondary difmap
_audit_creation_date 2012-07-08
_audit_creation_method
;
  Olex2 1.2
  (compiled 2012.05.09 svn.r2324, GUI svn.r4230)
;
_audit_update_record
;
2012-07-09 # Formatted by publCIF
;
_cell_angle_alpha 90.00
_cell_angle_beta 103.794(6)
_cell_angle_gamma 90.00
_cell_formula_units_Z 4
_cell_length_a 14.9456(9)
_cell_length_b 14.5611(6)
_cell_length_c 7.7198(5)
_cell_measurement_reflns_used 4226
_cell_measurement_temperature 233
_cell_measurement_theta_max 28.4757
_cell_measurement_theta_min 3.0458
_cell_volume 1631.56(16)
_computing_cell_refinement
;
CrysAlisPro, Oxford Diffraction Ltd.,
Version 1.171.33.52 (release 06-11-2009 CrysAlis171 .NET)
(compiled Nov  6 2009,16:24:50)
;
_computing_data_collection
;
CrysAlisPro, Oxford Diffraction Ltd.,
Version 1.171.33.52 (release 06-11-2009 CrysAlis171 .NET)
(compiled Nov  6 2009,16:24:50)
;
_computing_data_reduction
;
CrysAlisPro, Oxford Diffraction Ltd.,
Version 1.171.33.52 (release 06-11-2009 CrysAlis171 .NET)
(compiled Nov  6 2009,16:24:50)
;
_computing_molecular_graphics
;
O. V. Dolomanov, L. J. Bourhis, R. J. Gildea, J. A. K. Howard and H. Puschmann,
OLEX2: a complete structure solution, refinement and analysis program.
J. Appl. Cryst. (2009). 42, 339-341.
;
_computing_publication_material
;
O. V. Dolomanov, L. J. Bourhis, R. J. Gildea, J. A. K. Howard and H. Puschmann,
OLEX2: a complete structure solution, refinement and analysis program.
J. Appl. Cryst. (2009). 42, 339-341.
;
_computing_structure_refinement
;
SHELXL, G.M. Sheldrick, Acta Cryst.
(2008). A64, 112-122
;
_computing_structure_solution
;
SHELXS, G.M. Sheldrick, Acta Cryst.
(2008). A64, 112-122
;
_diffrn_ambient_temperature 233
_diffrn_detector_area_resol_mean 8.3367
_diffrn_measured_fraction_theta_full 0.999
_diffrn_measured_fraction_theta_max 0.889
_diffrn_measurement_details
;
#__ type_ start__ end____ width___ exp.time_
  1 omega -119.00  -44.00   1.0000   64.1000
omega____ theta____ kappa____ phi______ frames
    -      -21.2308  179.0000    0.0000 75

#__ type_ start__ end____ width___ exp.time_
  2 omega  -59.00   22.00   1.0000   64.1000
omega____ theta____ kappa____ phi______ frames
    -       22.6371  -37.0000  150.0000 81

#__ type_ start__ end____ width___ exp.time_
  3 omega  -11.00  105.00   1.0000   64.1000
omega____ theta____ kappa____ phi______ frames
    -       22.6371   77.0000   30.0000 116

#__ type_ start__ end____ width___ exp.time_
  4 omega  -13.00  102.00   1.0000   64.1000
omega____ theta____ kappa____ phi______ frames
    -       22.6371   77.0000  -90.0000 115
;
_diffrn_measurement_device_type 'Xcalibur, Sapphire2, large Be window'
_diffrn_measurement_method '\w scans'
_diffrn_orient_matrix_UB_11 0.0542757017
_diffrn_orient_matrix_UB_12 0.0375094544
_diffrn_orient_matrix_UB_13 0.0197433525
_diffrn_orient_matrix_UB_21 0.0014253962
_diffrn_orient_matrix_UB_22 0.0159697842
_diffrn_orient_matrix_UB_23 -0.0446504722
_diffrn_orient_matrix_UB_31 -0.0774046686
_diffrn_orient_matrix_UB_32 0.0266180130
_diffrn_orient_matrix_UB_33 -0.0010097145
_diffrn_radiation_monochromator graphite
_diffrn_radiation_type 'Mo K\a'
_diffrn_radiation_wavelength 0.7107
_diffrn_reflns_av_R_equivalents 0.0363
_diffrn_reflns_av_unetI/netI 0.0354
_diffrn_reflns_limit_h_max 17
_diffrn_reflns_limit_h_min -18
_diffrn_reflns_limit_k_max 18
_diffrn_reflns_limit_k_min -16
_diffrn_reflns_limit_l_max 9
_diffrn_reflns_limit_l_min -10
_diffrn_reflns_number 11231
_diffrn_reflns_theta_full 25.00
_diffrn_reflns_theta_max 28.58
_diffrn_reflns_theta_min 3.06
_diffrn_source 'Enhance (Mo) X-ray Source'
_exptl_absorpt_coefficient_mu 0.417
_exptl_absorpt_correction_T_max 1.00000
_exptl_absorpt_correction_T_min 0.74264
_exptl_absorpt_correction_type multi-scan
_exptl_absorpt_process_details
;
CrysAlisPro, Oxford Diffraction Ltd.,
Version 1.171.33.52 (release 06-11-2009 CrysAlis171 .NET)
(compiled Nov  6 2009,16:24:50)
Empirical absorption correction using spherical harmonics,
 implemented in SCALE3 ABSPACK scaling algorithm.
;
_exptl_crystal_colour 'clear brown'
_exptl_crystal_colour_lustre clear
_exptl_crystal_colour_primary brown
_exptl_crystal_density_diffrn 1.450
_exptl_crystal_density_method 'not measured'
_exptl_crystal_description plate
_exptl_crystal_F_000 736
_exptl_crystal_recrystallization_method 'Evaporative crystallisation from THF'
_exptl_crystal_size_max 0.6
_exptl_crystal_size_mid 0.3
_exptl_crystal_size_min 0.1
_refine_diff_density_max 0.209
_refine_diff_density_min -0.238
_refine_diff_density_rms 0.045
_refine_ls_extinction_method none
_refine_ls_goodness_of_fit_ref 0.890
_refine_ls_hydrogen_treatment mixed
_refine_ls_matrix_type full
_refine_ls_number_parameters 221
_refine_ls_number_reflns 3707
_refine_ls_number_restraints 0
_refine_ls_restrained_S_all 0.890
_refine_ls_R_factor_all 0.0720
_refine_ls_R_factor_gt 0.0380
_refine_ls_shift/su_max 0.001
_refine_ls_shift/su_mean 0.000
_refine_ls_structure_factor_coef Fsqd
_refine_ls_weighting_details 'calc w=1/[\s^2^(Fo^2^)+(0.0539P)^2^+0.0000P] where P=(Fo^2^+2Fc^2^)/3'
_refine_ls_weighting_scheme calc
_refine_ls_wR_factor_gt 0.0886
_refine_ls_wR_factor_ref 0.0958
_reflns_number_gt 2175
_reflns_number_total 3707
_reflns_threshold_expression >2sigma(I)
_cod_data_source_file cg301244x_si_002.cif
_cod_data_source_block ord103
_cod_original_cell_volume 1631.55(16)
_cod_database_code 4517049
_chemical_oxdiff_formula C16O4N1Cl2H15
_reflns_odcompleteness_completeness 99.80
_reflns_odcompleteness_iscentric 1
_reflns_odcompleteness_theta 26.32

loop_
_space_group_symop_id
_space_group_symop_operation_xyz
1 'x, y, z'
2 '-x, y+1/2, -z+1/2'
3 '-x, -y, -z'
4 'x, -y-1/2, z-1/2'

loop_
_atom_site_label
_atom_site_type_symbol
_atom_site_fract_x
_atom_site_fract_y
_atom_site_fract_z
_atom_site_U_iso_or_equiv
_atom_site_adp_type
_atom_site_occupancy
_atom_site_symmetry_multiplicity
_atom_site_calc_flag
_atom_site_refinement_flags
Cl1 Cl 0.87783(3) 0.11925(3) 0.08234(7) 0.06417(18) Uani 1 1 d .
Cl2 Cl 1.12826(4) 0.36282(4) 0.41971(8) 0.0841(2) Uani 1 1 d .
O1 O 0.60847(8) 0.65821(7) 0.22398(16) 0.0507(3) Uani 1 1 d .
O2 O 0.62542(9) 0.94147(7) 0.24650(18) 0.0667(4) Uani 1 1 d .
O4 O 0.74437(9) 0.44287(8) -0.09629(18) 0.0613(4) Uani 1 1 d .
C4 C 0.54646(11) 0.80543(10) 0.1385(2) 0.0402(4) Uani 1 1 d .
N1 N 0.69966(12) 0.81146(11) 0.3365(3) 0.0622(5) Uani 1 1 d .
C6 C 0.60213(13) 0.55972(10) 0.2049(3) 0.0543(5) Uani 1 1 d .
H6A H 0.5962 0.5422 0.0801 0.065 Uiso 1 1 calc R
H6B H 0.5483 0.5367 0.2431 0.065 Uiso 1 1 calc R
O3 O 0.84797(9) 0.55051(8) 0.01829(18) 0.0640(4) Uani 1 1 d .
C8 C 0.53710(11) 0.70980(10) 0.1281(2) 0.0415(4) Uani 1 1 d .
C9 C 0.62737(12) 0.85659(11) 0.2446(2) 0.0451(4) Uani 1 1 d .
C10 C 0.85697(12) 0.30213(10) 0.0424(2) 0.0440(4) Uani 1 1 d .
H10 H 0.7999 0.2891 -0.0361 0.053 Uiso 1 1 calc R
C11 C 0.99788(12) 0.24894(11) 0.2396(2) 0.0512(4) Uani 1 1 d .
H11 H 1.0360 0.2006 0.2947 0.061 Uiso 1 1 calc R
C12 C 0.47411(12) 0.85808(11) 0.0415(2) 0.0495(5) Uani 1 1 d .
H12 H 0.4794 0.9224 0.0460 0.059 Uiso 1 1 calc R
C13 C 0.45709(13) 0.67140(11) 0.0250(2) 0.0515(5) Uani 1 1 d .
H13 H 0.4506 0.6072 0.0192 0.062 Uiso 1 1 calc R
C14 C 0.39527(13) 0.81961(12) -0.0604(2) 0.0532(5) Uani 1 1 d .
H14 H 0.3473 0.8571 -0.1238 0.064 Uiso 1 1 calc R
C15 C 0.38720(12) 0.72600(11) -0.0688(2) 0.0516(5) Uani 1 1 d .
H15 H 0.3336 0.6990 -0.1391 0.062 Uiso 1 1 calc R
C16 C 0.91361(12) 0.23178(11) 0.1244(2) 0.0463(4) Uani 1 1 d .
C17 C 0.88548(11) 0.39211(10) 0.0777(2) 0.0425(4) Uani 1 1 d .
C18 C 0.68882(14) 0.52086(11) 0.3200(3) 0.0623(6) Uani 1 1 d .
H18A H 0.7416 0.5457 0.2831 0.094 Uiso 1 1 calc R
H18B H 0.6883 0.4545 0.3081 0.094 Uiso 1 1 calc R
H18C H 0.6928 0.5371 0.4435 0.094 Uiso 1 1 calc R
C19 C 1.02422(12) 0.33892(12) 0.2711(3) 0.0533(5) Uani 1 1 d .
C20 C 0.97004(12) 0.41124(12) 0.1913(2) 0.0515(5) Uani 1 1 d .
H20 H 0.9902 0.4722 0.2137 0.062 Uiso 1 1 calc R
C21 C 0.82528(12) 0.47052(11) -0.0029(2) 0.0480(4) Uani 1 1 d .
H1A H 0.6990(13) 0.7518(14) 0.335(3) 0.075(6) Uiso 1 1 d .
H1B H 0.7472(15) 0.8378(13) 0.397(3) 0.073(7) Uiso 1 1 d .
H4 H 0.7102(17) 0.4918(15) -0.150(3) 0.104(9) Uiso 1 1 d .

loop_
_atom_site_aniso_label
_atom_site_aniso_U_11
_atom_site_aniso_U_22
_atom_site_aniso_U_33
_atom_site_aniso_U_23
_atom_site_aniso_U_13
_atom_site_aniso_U_12
Cl1 0.0687(4) 0.0419(2) 0.0757(4) -0.0026(2) 0.0050(3) -0.0018(2)
Cl2 0.0494(3) 0.0784(4) 0.1039(5) 0.0067(3) -0.0223(3) -0.0077(2)
O1 0.0490(7) 0.0329(6) 0.0646(8) -0.0046(5) 0.0026(6) -0.0033(5)
O2 0.0583(8) 0.0358(7) 0.0923(10) -0.0029(6) -0.0089(7) -0.0082(5)
O4 0.0484(8) 0.0407(7) 0.0824(9) -0.0001(6) -0.0092(7) 0.0041(6)
C4 0.0404(9) 0.0386(8) 0.0427(9) -0.0030(7) 0.0119(8) -0.0053(7)
N1 0.0460(10) 0.0393(9) 0.0911(13) -0.0051(8) -0.0041(9) -0.0075(8)
C6 0.0568(12) 0.0324(9) 0.0692(12) -0.0037(8) 0.0062(10) -0.0046(7)
O3 0.0528(8) 0.0416(7) 0.0902(10) 0.0055(6) 0.0026(7) -0.0020(6)
C8 0.0436(10) 0.0374(8) 0.0442(10) -0.0019(7) 0.0121(8) -0.0021(7)
C9 0.0443(10) 0.0392(9) 0.0508(11) -0.0013(7) 0.0093(8) -0.0051(7)
C10 0.0402(10) 0.0428(9) 0.0476(10) -0.0025(7) 0.0075(8) -0.0014(7)
C11 0.0428(10) 0.0525(10) 0.0562(11) 0.0062(9) 0.0074(9) 0.0054(8)
C12 0.0522(11) 0.0397(9) 0.0552(11) -0.0012(8) 0.0099(9) -0.0024(8)
C13 0.0511(11) 0.0404(9) 0.0611(12) -0.0093(8) 0.0097(9) -0.0077(8)
C14 0.0501(12) 0.0526(10) 0.0533(11) -0.0007(8) 0.0053(9) 0.0031(8)
C15 0.0439(11) 0.0550(11) 0.0524(11) -0.0078(8) 0.0046(9) -0.0078(8)
C16 0.0460(10) 0.0437(9) 0.0497(10) -0.0004(7) 0.0124(8) 0.0001(7)
C17 0.0376(10) 0.0435(9) 0.0465(10) -0.0005(7) 0.0101(8) -0.0007(7)
C18 0.0628(13) 0.0416(9) 0.0762(14) -0.0028(9) 0.0037(11) 0.0013(8)
C19 0.0369(10) 0.0576(10) 0.0603(12) 0.0011(9) 0.0016(9) -0.0039(8)
C20 0.0425(10) 0.0461(9) 0.0632(11) -0.0007(8) 0.0072(9) -0.0049(8)
C21 0.0424(11) 0.0453(10) 0.0555(11) -0.0008(8) 0.0102(9) 0.0002(8)

loop_
_atom_type_symbol
_atom_type_description
_atom_type_scat_dispersion_real
_atom_type_scat_dispersion_imag
_atom_type_scat_source
C C 0.0033 0.0016 'International Tables Vol C Tables 4.2.6.8 and 6.1.1.4'
H H 0.0000 0.0000 'International Tables Vol C Tables 4.2.6.8 and 6.1.1.4'
N N 0.0061 0.0033 'International Tables Vol C Tables 4.2.6.8 and 6.1.1.4'
O O 0.0106 0.0060 'International Tables Vol C Tables 4.2.6.8 and 6.1.1.4'
Cl Cl 0.1484 0.1585 'International Tables Vol C Tables 4.2.6.8 and 6.1.1.4'

loop_
_geom_angle_atom_site_label_1
_geom_angle_atom_site_label_2
_geom_angle_atom_site_label_3
_geom_angle
C8 O1 C6 117.81(11)
C8 C4 C9 125.88(14)
C12 C4 C8 117.63(14)
C12 C4 C9 116.49(13)
O1 C6 C18 106.77(13)
O1 C8 C4 117.44(13)
O1 C8 C13 122.91(13)
C13 C8 C4 119.64(15)
O2 C9 C4 119.22(15)
O2 C9 N1 120.72(15)
N1 C9 C4 120.05(15)
C16 C10 C17 119.02(14)
C19 C11 C16 117.76(15)
C14 C12 C4 122.39(15)
C15 C13 C8 120.84(15)
C15 C14 C12 119.22(16)
C14 C15 C13 120.27(15)
C10 C16 Cl1 119.20(12)
C11 C16 Cl1 119.08(12)
C11 C16 C10 121.72(15)
C10 C17 C21 120.97(14)
C20 C17 C10 120.45(15)
C20 C17 C21 118.57(14)
C11 C19 Cl2 118.87(13)
C11 C19 C20 122.42(15)
C20 C19 Cl2 118.70(13)
C19 C20 C17 118.62(15)
O4 C21 C17 112.21(14)
O3 C21 O4 123.98(15)
O3 C21 C17 123.79(15)

loop_
_geom_bond_atom_site_label_1
_geom_bond_atom_site_label_2
_geom_bond_distance
Cl1 C16 1.7301(16)
Cl2 C19 1.7332(16)
O1 C6 1.4425(17)
O1 C8 1.3686(18)
O2 C9 1.2365(17)
O4 C21 1.315(2)
C4 C8 1.400(2)
C4 C9 1.489(2)
C4 C12 1.390(2)
N1 C9 1.318(2)
C6 C18 1.497(2)
O3 C21 1.2132(19)
C8 C13 1.387(2)
C10 C16 1.382(2)
C10 C17 1.385(2)
C11 C16 1.381(2)
C11 C19 1.373(2)
C12 C14 1.371(2)
C13 C15 1.374(2)
C14 C15 1.369(2)
C17 C20 1.384(2)
C17 C21 1.494(2)
C19 C20 1.381(2)
